data_7030673
loop_
_publ_author_name
'Harding, David J.'
'Harding, Phimphaka'
'Daengngern, Rathawat'
'Yimklan, Saranphong'
'Adams, Harry'

_publ_section_title
;
 Synthesis and characterization of redox-active tris(pyrazolyl)borate
 cobalt complexes
;
_journal_issue 8
_journal_name_full 'Dalton Transactions'
_journal_page_first 1314
_journal_paper_doi 10.1039/b815001j
_journal_year 2009
_chemical_formula_sum 'C50 H35 B Co F6 N6 O2'
_chemical_formula_weight 935.58
_chemical_name_systematic
;
?
;
_space_group_IT_number 14
_symmetry_cell_setting monoclinic
_symmetry_space_group_name_Hall '-P 2yn'
_symmetry_space_group_name_H-M 'P 1 21/n 1'
_atom_sites_solution_hydrogens geom
_atom_sites_solution_primary direct
_atom_sites_solution_secondary difmap
_audit_creation_method SHELXL-97
_cell_angle_alpha 90.00
_cell_angle_beta 95.481(3)
_cell_angle_gamma 90.00
_cell_formula_units_Z 4
_cell_length_a 10.0543(4)
_cell_length_b 33.1382(15)
_cell_length_c 13.3035(6)
_cell_measurement_reflns_used 9811
_cell_measurement_temperature 150(2)
_cell_measurement_theta_max 22.51
_cell_measurement_theta_min 2.40
_cell_volume 4412.2(3)
_computing_cell_refinement 'Bruker SMART'
_computing_data_collection 'Bruker SMART'
_computing_data_reduction 'Bruker SAINT'
_computing_molecular_graphics 'Bruker SHELXTL'
_computing_publication_material 'Bruker SHELXTL'
_computing_structure_refinement 'SHELXL-97 (Sheldrick, 1997)'
_computing_structure_solution 'SHELXS-97 (Sheldrick, 1990)'
_diffrn_ambient_temperature 150(2)
_diffrn_detector_area_resol_mean 100
_diffrn_measured_fraction_theta_full 1.000
_diffrn_measured_fraction_theta_max 1.000
_diffrn_measurement_device_type 'CCD area detector'
_diffrn_measurement_method 'phi and omega scans'
_diffrn_radiation_monochromator graphite
_diffrn_radiation_source 'fine-focus sealed tube'
_diffrn_radiation_type MoK\a
_diffrn_radiation_wavelength 0.71073
_diffrn_reflns_av_R_equivalents 0.0951
_diffrn_reflns_av_sigmaI/netI 0.0441
_diffrn_reflns_limit_h_max 13
_diffrn_reflns_limit_h_min -13
_diffrn_reflns_limit_k_max 43
_diffrn_reflns_limit_k_min -43
_diffrn_reflns_limit_l_max 17
_diffrn_reflns_limit_l_min -17
_diffrn_reflns_number 114376
_diffrn_reflns_theta_full 25.00
_diffrn_reflns_theta_max 27.50
_diffrn_reflns_theta_min 1.23
_diffrn_standards_decay_% 0
_diffrn_standards_number 0
_exptl_absorpt_coefficient_mu 0.463
_exptl_absorpt_correction_T_max 0.9466
_exptl_absorpt_correction_T_min 0.8438
_exptl_absorpt_correction_type multi-scan
_exptl_absorpt_process_details sadabs
_exptl_crystal_colour pink
_exptl_crystal_density_diffrn 1.408
_exptl_crystal_density_method 'not measured'
_exptl_crystal_description needle
_exptl_crystal_F_000 1916
_exptl_crystal_size_max 0.38
_exptl_crystal_size_mid 0.12
_exptl_crystal_size_min 0.12
_refine_diff_density_max 1.688
_refine_diff_density_min -0.616
_refine_diff_density_rms 0.079
_refine_ls_extinction_method none
_refine_ls_goodness_of_fit_ref 1.019
_refine_ls_hydrogen_treatment constr
_refine_ls_matrix_type full
_refine_ls_number_parameters 595
_refine_ls_number_reflns 10138
_refine_ls_number_restraints 424
_refine_ls_restrained_S_all 1.032
_refine_ls_R_factor_all 0.0757
_refine_ls_R_factor_gt 0.0540
_refine_ls_shift/su_max 0.001
_refine_ls_shift/su_mean 0.000
_refine_ls_structure_factor_coef Fsqd
_refine_ls_weighting_details 'calc w=1/[\s^2^(Fo^2^)+(0.0776P)^2^+6.5641P] where P=(Fo^2^+2Fc^2^)/3'
_refine_ls_weighting_scheme calc
_refine_ls_wR_factor_gt 0.1411
_refine_ls_wR_factor_ref 0.1565
_reflns_number_gt 7738
_reflns_number_total 10138
_reflns_threshold_expression >2sigma(I)
_cod_duplicate_entry 7000549
_cod_data_source_file b815001j.txt
_cod_data_source_block rd0809_0m
_cod_depositor_comments
;
The following automatic conversions were performed:

'_symmetry_cell_setting' value 'Monoclinic' changed to 'monoclinic'
according to
/usr/data/users/saulius/automatic-downloads/retrospective/RSC/lib/dictionaries/cif_core.dic
dictionary named 'cif_core.dic' version 2.4.2 from 2011-04-26.

Automatic conversion script
Id: cif_fix_values 2281 2013-09-26 08:29:07Z andrius 
;
_cod_original_sg_symbol_H-M P2(1)/n
_cod_database_code 7030673

loop_
_symmetry_equiv_pos_as_xyz
'x, y, z'
'-x+1/2, y+1/2, -z+1/2'
'-x, -y, -z'
'x-1/2, -y-1/2, z-1/2'

loop_
_atom_site_label
_atom_site_type_symbol
_atom_site_fract_x
_atom_site_fract_y
_atom_site_fract_z
_atom_site_U_iso_or_equiv
_atom_site_adp_type
_atom_site_occupancy
_atom_site_symmetry_multiplicity
_atom_site_calc_flag
_atom_site_refinement_flags
Co1 Co 0.35938(4) 0.126097(10) 0.80300(3) 0.01615(11) Uani 1 1 d .
B1 B 0.2674(3) 0.21388(9) 0.8296(2) 0.0154(5) Uani 1 1 d .
H1 H 0.2374 0.2423 0.8393 0.018 Uiso 1 1 calc R
N1 N 0.2660(2) 0.14701(6) 0.92364(16) 0.0160(4) Uani 1 1 d .
N2 N 0.2335(2) 0.18715(6) 0.92004(15) 0.0150(4) Uani 1 1 d .
N3 N 0.4855(2) 0.17653(6) 0.83017(16) 0.0165(4) Uani 1 1 d .
N4 N 0.4200(2) 0.21289(6) 0.82022(16) 0.0160(4) Uani 1 1 d .
N5 N 0.2281(2) 0.15817(6) 0.70130(16) 0.0164(4) Uani 1 1 d .
N6 N 0.1938(2) 0.19588(6) 0.73194(15) 0.0149(4) Uani 1 1 d .
O1 O 0.2615(2) 0.07255(6) 0.79793(15) 0.0244(4) Uani 1 1 d .
O2 O 0.49308(19) 0.10061(6) 0.71864(15) 0.0232(4) Uani 1 1 d .
C1 C 0.2111(3) 0.13115(8) 1.00349(19) 0.0182(5) Uani 1 1 d U
C2 C 0.1390(3) 0.16095(8) 1.0491(2) 0.0191(5) Uani 1 1 d U
H2 H 0.0882 0.1578 1.1053 0.023 Uiso 1 1 calc R
C3 C 0.1568(3) 0.19589(8) 0.99582(19) 0.0179(5) Uani 1 1 d U
C4 C 0.6168(3) 0.18438(8) 0.83034(19) 0.0183(5) Uani 1 1 d U
C5 C 0.6361(3) 0.22569(8) 0.81733(19) 0.0186(5) Uani 1 1 d U
H5 H 0.7189 0.2392 0.8137 0.022 Uiso 1 1 calc R
C6 C 0.5101(3) 0.24306(8) 0.81079(18) 0.0168(5) Uani 1 1 d U
C7 C 0.1470(3) 0.14981(8) 0.6172(2) 0.0201(5) Uani 1 1 d U
C8 C 0.0613(3) 0.18235(8) 0.5933(2) 0.0201(5) Uani 1 1 d U
H8 H -0.0052 0.1843 0.5378 0.024 Uiso 1 1 calc R
C9 C 0.0935(3) 0.21121(8) 0.66734(19) 0.0175(5) Uani 1 1 d U
C10 C 0.4963(3) 0.06494(9) 0.6885(2) 0.0289(6) Uani 1 1 d U
C11 C 0.4098(3) 0.03341(9) 0.7066(3) 0.0326(6) Uani 1 1 d U
H11 H 0.4269 0.0070 0.6830 0.039 Uiso 1 1 calc R
C12 C 0.2978(3) 0.04036(9) 0.7595(2) 0.0303(6) Uani 1 1 d U
C13 C 0.2420(3) 0.08989(8) 1.0397(2) 0.0207(5) Uani 1 1 d U
C14 C 0.3685(3) 0.07344(9) 1.0335(2) 0.0253(5) Uani 1 1 d U
H14 H 0.4332 0.0882 1.0011 0.030 Uiso 1 1 calc R
C15 C 0.4014(3) 0.03560(9) 1.0742(3) 0.0327(6) Uani 1 1 d U
H15 H 0.4879 0.0247 1.0697 0.039 Uiso 1 1 calc R
C16 C 0.3064(4) 0.01391(10) 1.1217(3) 0.0369(6) Uani 1 1 d U
H16 H 0.3280 -0.0119 1.1496 0.044 Uiso 1 1 calc R
C17 C 0.1808(4) 0.03005(10) 1.1280(3) 0.0362(6) Uani 1 1 d U
H17 H 0.1159 0.0151 1.1597 0.043 Uiso 1 1 calc R
C18 C 0.1486(3) 0.06795(9) 1.0885(2) 0.0283(6) Uani 1 1 d U
H18 H 0.0626 0.0790 1.0947 0.034 Uiso 1 1 calc R
C19 C 0.1099(3) 0.23693(8) 1.01802(19) 0.0193(5) Uani 1 1 d U
C20 C -0.0250(3) 0.24314(9) 1.0314(2) 0.0237(5) Uani 1 1 d U
H20 H -0.0865 0.2214 1.0225 0.028 Uiso 1 1 calc R
C21 C -0.0688(3) 0.28107(9) 1.0578(2) 0.0285(6) Uani 1 1 d U
H21 H -0.1604 0.2852 1.0668 0.034 Uiso 1 1 calc R
C22 C 0.0203(3) 0.31288(9) 1.0711(2) 0.0296(6) Uani 1 1 d U
H22 H -0.0100 0.3387 1.0902 0.036 Uiso 1 1 calc R
C23 C 0.1543(3) 0.30718(9) 1.0565(2) 0.0279(6) Uani 1 1 d U
H23 H 0.2152 0.3291 1.0644 0.034 Uiso 1 1 calc R
C24 C 0.1985(3) 0.26932(8) 1.0303(2) 0.0235(5) Uani 1 1 d U
H24 H 0.2900 0.2654 1.0206 0.028 Uiso 1 1 calc R
C25 C 0.7187(3) 0.15246(8) 0.8463(2) 0.0192(5) Uani 1 1 d U
C26 C 0.7038(3) 0.12083(8) 0.9134(2) 0.0229(5) Uani 1 1 d U
H26 H 0.6261 0.1196 0.9487 0.027 Uiso 1 1 calc R
C27 C 0.8012(3) 0.09112(9) 0.9293(2) 0.0263(5) Uani 1 1 d U
H27 H 0.7896 0.0697 0.9751 0.032 Uiso 1 1 calc R
C28 C 0.9153(3) 0.09274(9) 0.8783(2) 0.0269(5) Uani 1 1 d U
H28 H 0.9815 0.0723 0.8884 0.032 Uiso 1 1 calc R
C29 C 0.9319(3) 0.12432(9) 0.8127(2) 0.0262(5) Uani 1 1 d U
H29 H 1.0104 0.1257 0.7784 0.031 Uiso 1 1 calc R
C30 C 0.8352(3) 0.15403(9) 0.7965(2) 0.0222(5) Uani 1 1 d U
H30 H 0.8481 0.1756 0.7514 0.027 Uiso 1 1 calc R
C31 C 0.4765(3) 0.28605(8) 0.79405(19) 0.0176(4) Uani 1 1 d U
C32 C 0.5683(3) 0.31558(8) 0.8323(2) 0.0212(5) Uani 1 1 d U
H32 H 0.6485 0.3075 0.8706 0.025 Uiso 1 1 calc R
C33 C 0.5435(3) 0.35629(8) 0.8151(2) 0.0247(5) Uani 1 1 d U
H33 H 0.6069 0.3759 0.8410 0.030 Uiso 1 1 calc R
C34 C 0.4261(3) 0.36844(9) 0.7601(2) 0.0268(5) Uani 1 1 d U
H34 H 0.4080 0.3963 0.7496 0.032 Uiso 1 1 calc R
C35 C 0.3355(3) 0.33971(9) 0.7206(2) 0.0260(5) Uani 1 1 d U
H35 H 0.2556 0.3480 0.6824 0.031 Uiso 1 1 calc R
C36 C 0.3606(3) 0.29882(8) 0.7366(2) 0.0212(5) Uani 1 1 d U
H36 H 0.2984 0.2794 0.7081 0.025 Uiso 1 1 calc R
C37 C 0.1500(3) 0.11133(8) 0.5609(2) 0.0253(5) Uani 1 1 d U
C38 C 0.0322(4) 0.08921(9) 0.5423(2) 0.0330(6) Uani 1 1 d U
H38 H -0.0461 0.0977 0.5709 0.040 Uiso 1 1 calc R
C39 C 0.0286(4) 0.05488(10) 0.4825(3) 0.0381(7) Uani 1 1 d U
H39 H -0.0520 0.0400 0.4704 0.046 Uiso 1 1 calc R
C40 C 0.1421(4) 0.04230(10) 0.4404(3) 0.0397(7) Uani 1 1 d U
H40 H 0.1395 0.0186 0.3999 0.048 Uiso 1 1 calc R
C41 C 0.2597(4) 0.06419(10) 0.4573(3) 0.0411(7) Uani 1 1 d U
H41 H 0.3372 0.0558 0.4274 0.049 Uiso 1 1 calc R
C42 C 0.2641(3) 0.09864(10) 0.5181(2) 0.0337(6) Uani 1 1 d U
H42 H 0.3450 0.1134 0.5303 0.040 Uiso 1 1 calc R
C43 C 0.0376(3) 0.25181(8) 0.67745(19) 0.0179(5) Uani 1 1 d U
C44 C -0.0121(3) 0.26456(8) 0.7670(2) 0.0209(5) Uani 1 1 d U
H44 H -0.0128 0.2464 0.8222 0.025 Uiso 1 1 calc R
C45 C -0.0603(3) 0.30350(9) 0.7753(2) 0.0256(5) Uani 1 1 d U
H45 H -0.0922 0.3121 0.8367 0.031 Uiso 1 1 calc R
C46 C -0.0623(3) 0.32995(9) 0.6943(2) 0.0270(5) Uani 1 1 d U
H46 H -0.0960 0.3565 0.7001 0.032 Uiso 1 1 calc R
C47 C -0.0148(3) 0.31741(9) 0.6049(2) 0.0250(5) Uani 1 1 d U
H47 H -0.0161 0.3355 0.5494 0.030 Uiso 1 1 calc R
C48 C 0.0345(3) 0.27860(8) 0.5957(2) 0.0204(5) Uani 1 1 d U
H48 H 0.0662 0.2702 0.5340 0.025 Uiso 1 1 calc R
C49 C 0.2022(4) 0.00503(10) 0.7716(3) 0.0377(7) Uani 1 1 d U
C50 C 0.6115(3) 0.05635(10) 0.6231(3) 0.0353(7) Uani 1 1 d U
F1 F 0.7270(2) 0.05573(9) 0.67604(19) 0.0633(7) Uani 1 1 d .
F2 F 0.5969(3) 0.02293(8) 0.5698(2) 0.0723(9) Uani 1 1 d .
F3 F 0.6198(3) 0.08532(8) 0.5526(2) 0.0752(9) Uani 1 1 d .
F4 F 0.1933(3) -0.00303(9) 0.8671(2) 0.0825(10) Uani 1 1 d .
F5 F 0.0820(2) 0.01317(8) 0.7318(2) 0.0631(7) Uani 1 1 d .
F6 F 0.2377(3) -0.02881(8) 0.7271(3) 0.1037(14) Uani 1 1 d .

loop_
_atom_site_aniso_label
_atom_site_aniso_U_11
_atom_site_aniso_U_22
_atom_site_aniso_U_33
_atom_site_aniso_U_23
_atom_site_aniso_U_13
_atom_site_aniso_U_12
Co1 0.01738(19) 0.01542(18) 0.01602(18) -0.00100(13) 0.00345(13) 0.00007(13)
B1 0.0144(14) 0.0176(13) 0.0144(13) 0.0001(10) 0.0025(10) -0.0017(10)
N1 0.0166(11) 0.0155(10) 0.0160(10) 0.0008(8) 0.0019(8) -0.0002(8)
N2 0.0138(10) 0.0167(10) 0.0147(10) -0.0013(8) 0.0024(8) -0.0003(8)
N3 0.0163(11) 0.0164(10) 0.0175(10) -0.0011(8) 0.0054(8) 0.0013(8)
N4 0.0160(11) 0.0150(10) 0.0175(10) 0.0008(8) 0.0043(8) -0.0002(8)
N5 0.0186(11) 0.0156(10) 0.0155(10) -0.0021(8) 0.0034(8) -0.0006(8)
N6 0.0153(11) 0.0153(10) 0.0145(10) -0.0007(8) 0.0039(8) 0.0001(8)
O1 0.0297(11) 0.0202(10) 0.0237(10) -0.0021(8) 0.0047(8) -0.0040(8)
O2 0.0211(10) 0.0213(9) 0.0275(10) -0.0047(8) 0.0035(8) 0.0016(8)
C1 0.0159(11) 0.0215(11) 0.0176(11) 0.0016(9) 0.0029(9) -0.0028(9)
C2 0.0173(11) 0.0233(11) 0.0172(10) 0.0005(9) 0.0039(9) -0.0003(9)
C3 0.0164(11) 0.0228(11) 0.0148(10) -0.0009(9) 0.0028(9) -0.0005(9)
C4 0.0163(11) 0.0219(11) 0.0171(10) 0.0004(9) 0.0035(9) -0.0009(9)
C5 0.0169(11) 0.0218(11) 0.0177(11) 0.0000(9) 0.0039(9) -0.0025(9)
C6 0.0176(11) 0.0196(10) 0.0134(10) -0.0002(8) 0.0028(9) -0.0029(9)
C7 0.0223(12) 0.0210(11) 0.0169(11) 0.0012(9) 0.0017(9) -0.0037(9)
C8 0.0199(12) 0.0222(11) 0.0177(11) 0.0001(9) -0.0002(9) -0.0016(9)
C9 0.0157(11) 0.0206(11) 0.0167(10) 0.0015(9) 0.0039(9) -0.0018(9)
C10 0.0260(13) 0.0250(12) 0.0352(14) -0.0058(11) 0.0005(11) 0.0050(10)
C11 0.0336(14) 0.0208(12) 0.0428(14) -0.0062(11) 0.0003(12) 0.0027(10)
C12 0.0348(14) 0.0203(12) 0.0347(14) -0.0004(11) -0.0016(11) -0.0034(10)
C13 0.0217(11) 0.0214(10) 0.0190(10) 0.0021(9) 0.0019(9) -0.0017(9)
C14 0.0249(12) 0.0242(12) 0.0271(12) 0.0014(10) 0.0038(10) 0.0013(10)
C15 0.0345(14) 0.0260(12) 0.0370(14) 0.0041(11) 0.0005(12) 0.0038(11)
C16 0.0424(15) 0.0276(13) 0.0396(14) 0.0105(11) -0.0009(12) -0.0006(11)
C17 0.0385(14) 0.0324(13) 0.0380(14) 0.0127(12) 0.0044(12) -0.0067(11)
C18 0.0265(13) 0.0303(13) 0.0290(13) 0.0077(10) 0.0068(11) -0.0028(10)
C19 0.0216(11) 0.0235(10) 0.0133(10) -0.0002(9) 0.0041(9) 0.0033(9)
C20 0.0251(12) 0.0286(12) 0.0185(11) 0.0039(10) 0.0082(10) 0.0058(10)
C21 0.0327(13) 0.0336(13) 0.0210(12) 0.0037(10) 0.0115(10) 0.0127(10)
C22 0.0415(14) 0.0276(12) 0.0205(12) -0.0015(10) 0.0073(11) 0.0130(11)
C23 0.0361(13) 0.0257(12) 0.0218(12) -0.0025(10) 0.0021(11) 0.0043(11)
C24 0.0263(12) 0.0249(12) 0.0193(11) -0.0029(9) 0.0022(10) 0.0031(9)
C25 0.0151(10) 0.0227(10) 0.0196(10) -0.0013(9) 0.0016(9) -0.0003(8)
C26 0.0176(12) 0.0256(12) 0.0259(12) 0.0023(10) 0.0042(10) 0.0007(9)
C27 0.0235(12) 0.0263(12) 0.0288(12) 0.0042(10) 0.0009(10) 0.0013(10)
C28 0.0199(12) 0.0295(13) 0.0306(13) -0.0020(10) -0.0018(10) 0.0059(10)
C29 0.0176(12) 0.0342(13) 0.0273(12) -0.0029(10) 0.0046(10) 0.0029(10)
C30 0.0178(12) 0.0273(12) 0.0220(11) 0.0004(10) 0.0044(9) 0.0004(9)
C31 0.0201(11) 0.0185(10) 0.0149(10) -0.0001(8) 0.0064(8) -0.0018(8)
C32 0.0237(12) 0.0220(11) 0.0186(11) -0.0014(9) 0.0057(9) -0.0046(9)
C33 0.0316(13) 0.0207(11) 0.0231(12) -0.0035(10) 0.0087(10) -0.0065(10)
C34 0.0335(13) 0.0199(11) 0.0287(12) 0.0017(10) 0.0111(10) 0.0020(10)
C35 0.0262(13) 0.0240(11) 0.0287(12) 0.0050(10) 0.0073(10) 0.0037(10)
C36 0.0206(11) 0.0216(11) 0.0220(11) 0.0003(9) 0.0058(9) -0.0005(9)
C37 0.0328(12) 0.0210(11) 0.0207(11) -0.0007(9) -0.0045(10) -0.0012(9)
C38 0.0449(15) 0.0279(13) 0.0263(13) -0.0019(10) 0.0030(12) -0.0108(11)
C39 0.0538(16) 0.0280(13) 0.0314(14) -0.0017(11) -0.0027(12) -0.0134(12)
C40 0.0555(16) 0.0248(13) 0.0355(14) -0.0089(11) -0.0126(13) 0.0034(12)
C41 0.0452(16) 0.0339(14) 0.0413(15) -0.0124(12) -0.0108(13) 0.0124(12)
C42 0.0343(14) 0.0299(13) 0.0343(14) -0.0103(11) -0.0096(11) 0.0081(11)
C43 0.0152(10) 0.0212(10) 0.0173(10) 0.0002(8) 0.0010(8) -0.0003(8)
C44 0.0174(11) 0.0262(11) 0.0193(11) 0.0022(9) 0.0028(9) 0.0023(9)
C45 0.0230(12) 0.0285(12) 0.0254(12) -0.0024(10) 0.0022(10) 0.0066(10)
C46 0.0258(13) 0.0243(12) 0.0303(12) -0.0002(10) -0.0009(10) 0.0069(10)
C47 0.0243(13) 0.0251(12) 0.0245(11) 0.0050(10) -0.0026(10) 0.0017(10)
C48 0.0190(12) 0.0242(11) 0.0176(11) 0.0023(9) -0.0006(9) 0.0002(9)
C49 0.0433(17) 0.0249(14) 0.0446(17) -0.0040(13) 0.0030(14) -0.0087(12)
C50 0.0313(16) 0.0295(15) 0.0456(17) -0.0090(13) 0.0069(13) 0.0050(12)
F1 0.0257(12) 0.107(2) 0.0576(15) -0.0195(14) 0.0063(10) 0.0020(12)
F2 0.0570(16) 0.0658(16) 0.099(2) -0.0509(15) 0.0362(15) -0.0093(13)
F3 0.095(2) 0.0659(17) 0.0730(18) 0.0223(14) 0.0518(16) 0.0356(15)
F4 0.121(3) 0.0728(18) 0.0506(15) 0.0251(13) -0.0103(15) -0.0609(18)
F5 0.0492(15) 0.0650(16) 0.0722(17) 0.0139(13) -0.0083(12) -0.0302(12)
F6 0.099(2) 0.0333(13) 0.190(4) -0.0393(18) 0.072(3) -0.0297(15)

loop_
_atom_type_symbol
_atom_type_description
_atom_type_scat_dispersion_real
_atom_type_scat_dispersion_imag
_atom_type_scat_source
C C 0.0033 0.0016 'International Tables Vol C Tables 4.2.6.8 and 6.1.1.4'
H H 0.0000 0.0000 'International Tables Vol C Tables 4.2.6.8 and 6.1.1.4'
B B 0.0013 0.0007 'International Tables Vol C Tables 4.2.6.8 and 6.1.1.4'
N N 0.0061 0.0033 'International Tables Vol C Tables 4.2.6.8 and 6.1.1.4'
Co Co 0.3494 0.9721 'International Tables Vol C Tables 4.2.6.8 and 6.1.1.4'
O O 0.0106 0.0060 'International Tables Vol C Tables 4.2.6.8 and 6.1.1.4'
F F 0.0171 0.0103 'International Tables Vol C Tables 4.2.6.8 and 6.1.1.4'

loop_
_geom_angle_atom_site_label_1
_geom_angle_atom_site_label_2
_geom_angle_atom_site_label_3
_geom_angle
O2 Co1 O1 87.83(8)
O2 Co1 N1 162.55(9)
O1 Co1 N1 93.71(8)
O2 Co1 N5 105.45(8)
O1 Co1 N5 98.58(8)
N1 Co1 N5 91.53(8)
O2 Co1 N3 90.32(8)
O1 Co1 N3 169.07(9)
N1 Co1 N3 84.88(8)
N5 Co1 N3 92.30(8)
N6 B1 N4 108.7(2)
N6 B1 N2 107.8(2)
N4 B1 N2 109.9(2)
N6 B1 H1 110.1
N4 B1 H1 110.1
N2 B1 H1 110.1
C1 N1 N2 106.9(2)
C1 N1 Co1 137.31(18)
N2 N1 Co1 115.17(15)
C3 N2 N1 109.4(2)
C3 N2 B1 129.3(2)
N1 N2 B1 120.7(2)
C4 N3 N4 107.0(2)
C4 N3 Co1 136.67(18)
N4 N3 Co1 113.86(16)
C6 N4 N3 109.7(2)
C6 N4 B1 131.5(2)
N3 N4 B1 118.6(2)
C7 N5 N6 106.6(2)
C7 N5 Co1 136.67(18)
N6 N5 Co1 115.67(15)
C9 N6 N5 110.2(2)
C9 N6 B1 130.6(2)
N5 N6 B1 119.1(2)
C12 O1 Co1 126.9(2)
C10 O2 Co1 127.8(2)
N1 C1 C2 109.6(2)
N1 C1 C13 122.0(2)
C2 C1 C13 128.0(2)
C3 C2 C1 105.8(2)
C3 C2 H2 127.1
C1 C2 H2 127.1
N2 C3 C2 108.3(2)
N2 C3 C19 124.0(2)
C2 C3 C19 127.6(2)
N3 C4 C5 109.7(2)
N3 C4 C25 122.0(2)
C5 C4 C25 128.2(2)
C6 C5 C4 106.1(2)
C6 C5 H5 126.9
C4 C5 H5 126.9
N4 C6 C5 107.5(2)
N4 C6 C31 125.3(2)
C5 C6 C31 127.2(2)
N5 C7 C8 109.9(2)
N5 C7 C37 123.8(2)
C8 C7 C37 126.3(2)
C9 C8 C7 105.8(2)
C9 C8 H8 127.1
C7 C8 H8 127.1
N6 C9 C8 107.4(2)
N6 C9 C43 123.5(2)
C8 C9 C43 129.1(3)
O2 C10 C11 128.1(3)
O2 C10 C50 113.6(3)
C11 C10 C50 118.3(3)
C10 C11 C12 120.5(3)
C10 C11 H11 119.8
C12 C11 H11 119.8
O1 C12 C11 128.6(3)
O1 C12 C49 113.5(3)
C11 C12 C49 117.9(3)
C14 C13 C18 118.8(3)
C14 C13 C1 120.6(2)
C18 C13 C1 120.4(3)
C13 C14 C15 120.9(3)
C13 C14 H14 119.6
C15 C14 H14 119.6
C16 C15 C14 119.5(3)
C16 C15 H15 120.2
C14 C15 H15 120.2
C17 C16 C15 119.9(3)
C17 C16 H16 120.1
C15 C16 H16 120.1
C16 C17 C18 120.6(3)
C16 C17 H17 119.7
C18 C17 H17 119.7
C17 C18 C13 120.3(3)
C17 C18 H18 119.8
C13 C18 H18 119.8
C24 C19 C20 119.2(3)
C24 C19 C3 121.3(2)
C20 C19 C3 119.5(2)
C21 C20 C19 120.0(3)
C21 C20 H20 120.0
C19 C20 H20 120.0
C22 C21 C20 120.3(3)
C22 C21 H21 119.8
C20 C21 H21 119.8
C21 C22 C23 120.1(3)
C21 C22 H22 119.9
C23 C22 H22 119.9
C24 C23 C22 119.7(3)
C24 C23 H23 120.2
C22 C23 H23 120.2
C23 C24 C19 120.6(3)
C23 C24 H24 119.7
C19 C24 H24 119.7
C26 C25 C30 118.4(3)
C26 C25 C4 121.1(2)
C30 C25 C4 120.5(2)
C27 C26 C25 120.9(3)
C27 C26 H26 119.6
C25 C26 H26 119.6
C28 C27 C26 120.0(3)
C28 C27 H27 120.0
C26 C27 H27 120.0
C29 C28 C27 119.5(3)
C29 C28 H28 120.2
C27 C28 H28 120.2
C28 C29 C30 120.7(3)
C28 C29 H29 119.6
C30 C29 H29 119.6
C29 C30 C25 120.4(3)
C29 C30 H30 119.8
C25 C30 H30 119.8
C36 C31 C32 118.1(2)
C36 C31 C6 122.8(2)
C32 C31 C6 119.0(2)
C33 C32 C31 121.0(3)
C33 C32 H32 119.5
C31 C32 H32 119.5
C34 C33 C32 120.0(3)
C34 C33 H33 120.0
C32 C33 H33 120.0
C35 C34 C33 119.7(3)
C35 C34 H34 120.1
C33 C34 H34 120.1
C34 C35 C36 120.6(3)
C34 C35 H35 119.7
C36 C35 H35 119.7
C35 C36 C31 120.5(3)
C35 C36 H36 119.7
C31 C36 H36 119.7
C42 C37 C38 119.2(3)
C42 C37 C7 121.6(3)
C38 C37 C7 119.0(3)
C39 C38 C37 120.5(3)
C39 C38 H38 119.7
C37 C38 H38 119.7
C40 C39 C38 120.2(3)
C40 C39 H39 119.9
C38 C39 H39 119.9
C39 C40 C41 120.0(3)
C39 C40 H40 120.0
C41 C40 H40 120.0
C40 C41 C42 120.0(4)
C40 C41 H41 120.0
C42 C41 H41 120.0
C37 C42 C41 120.1(3)
C37 C42 H42 120.0
C41 C42 H42 120.0
C44 C43 C48 119.0(2)
C44 C43 C9 121.7(2)
C48 C43 C9 119.3(2)
C45 C44 C43 120.3(3)
C45 C44 H44 119.8
C43 C44 H44 119.8
C46 C45 C44 120.3(3)
C46 C45 H45 119.8
C44 C45 H45 119.8
C45 C46 C47 119.7(3)
C45 C46 H46 120.1
C47 C46 H46 120.1
C48 C47 C46 120.5(3)
C48 C47 H47 119.7
C46 C47 H47 119.7
C47 C48 C43 120.0(3)
C47 C48 H48 120.0
C43 C48 H48 120.0
F5 C49 F4 106.9(3)
F5 C49 F6 105.7(3)
F4 C49 F6 107.8(3)
F5 C49 C12 111.5(3)
F4 C49 C12 111.1(3)
F6 C49 C12 113.6(3)
F1 C50 F2 109.1(3)
F1 C50 F3 106.0(3)
F2 C50 F3 103.6(3)
F1 C50 C10 112.2(3)
F2 C50 C10 114.2(3)
F3 C50 C10 111.2(3)

loop_
_geom_bond_atom_site_label_1
_geom_bond_atom_site_label_2
_geom_bond_distance
Co1 O2 2.0170(19)
Co1 O1 2.0270(19)
Co1 N1 2.055(2)
Co1 N5 2.089(2)
Co1 N3 2.108(2)
B1 N6 1.551(3)
B1 N4 1.552(3)
B1 N2 1.558(3)
B1 H1 1.0000
N1 C1 1.349(3)
N1 N2 1.369(3)
N2 C3 1.358(3)
N3 C4 1.346(3)
N3 N4 1.373(3)
N4 C6 1.362(3)
N5 C7 1.349(3)
N5 N6 1.369(3)
N6 C9 1.360(3)
O1 C12 1.252(4)
O2 C10 1.250(3)
C1 C2 1.398(4)
C1 C13 1.473(4)
C2 C3 1.379(4)
C2 H2 0.9500
C3 C19 1.478(4)
C4 C5 1.396(4)
C4 C25 1.474(4)
C5 C6 1.387(4)
C5 H5 0.9500
C6 C31 1.476(4)
C7 C8 1.398(4)
C7 C37 1.481(4)
C8 C9 1.389(4)
C8 H8 0.9500
C9 C43 1.469(4)
C10 C11 1.395(4)
C10 C50 1.541(4)
C11 C12 1.403(5)
C11 H11 0.9500
C12 C49 1.533(4)
C13 C14 1.393(4)
C13 C18 1.395(4)
C14 C15 1.393(4)
C14 H14 0.9500
C15 C16 1.393(5)
C15 H15 0.9500
C16 C17 1.381(5)
C16 H16 0.9500
C17 C18 1.388(4)
C17 H17 0.9500
C18 H18 0.9500
C19 C24 1.394(4)
C19 C20 1.400(4)
C20 C21 1.388(4)
C20 H20 0.9500
C21 C22 1.384(5)
C21 H21 0.9500
C22 C23 1.392(4)
C22 H22 0.9500
C23 C24 1.387(4)
C23 H23 0.9500
C24 H24 0.9500
C25 C26 1.394(4)
C25 C30 1.401(4)
C26 C27 1.390(4)
C26 H26 0.9500
C27 C28 1.389(4)
C27 H27 0.9500
C28 C29 1.383(4)
C28 H28 0.9500
C29 C30 1.385(4)
C29 H29 0.9500
C30 H30 0.9500
C31 C36 1.397(4)
C31 C32 1.407(4)
C32 C33 1.387(4)
C32 H32 0.9500
C33 C34 1.388(4)
C33 H33 0.9500
C34 C35 1.386(4)
C34 H34 0.9500
C35 C36 1.391(4)
C35 H35 0.9500
C36 H36 0.9500
C37 C42 1.393(5)
C37 C38 1.394(4)
C38 C39 1.387(4)
C38 H38 0.9500
C39 C40 1.382(5)
C39 H39 0.9500
C40 C41 1.387(5)
C40 H40 0.9500
C41 C42 1.398(4)
C41 H41 0.9500
C42 H42 0.9500
C43 C44 1.400(4)
C43 C48 1.402(4)
C44 C45 1.387(4)
C44 H44 0.9500
C45 C46 1.387(4)
C45 H45 0.9500
C46 C47 1.388(4)
C46 H46 0.9500
C47 C48 1.388(4)
C47 H47 0.9500
C48 H48 0.9500
C49 F5 1.302(4)
C49 F4 1.309(4)
C49 F6 1.333(4)
C50 F1 1.300(4)
C50 F2 1.316(4)
C50 F3 1.350(4)
